data_1505240
loop_
_publ_author_name
'Mouri, Kazuhiro'
'Wakamiya, Atsushi'
'Yamada, Hiroshi'
'Kajiwara, Takashi'
'Yamaguchi, Shigehiro'

_publ_section_title
;
 Ladder distyrylbenzenes with silicon and chalcogen bridges: synthesis,
 structures, and properties.
;
_journal_issue 1
_journal_name_full 'Organic letters'
_journal_page_first 93
_journal_page_last 96
_journal_paper_doi 10.1021/ol062615s
_journal_volume 9
_journal_year 2007
_chemical_formula_sum 'C26 H22 S2 Si2'
_chemical_formula_weight 454.74
_chemical_name_systematic
; 
 ? 
;
_space_group_IT_number 14
_symmetry_cell_setting monoclinic
_symmetry_space_group_name_Hall '-P 2ybc'
_symmetry_space_group_name_H-M 'P 1 21/c 1'
_atom_sites_solution_hydrogens geom
_atom_sites_solution_primary direct
_atom_sites_solution_secondary difmap
_audit_creation_method SHELXL-97
_cell_angle_alpha 90.0000(7)
_cell_angle_beta 94.3574(7)
_cell_angle_gamma 90.0000(7)
_cell_formula_units_Z 2
_cell_length_a 8.9171(15)
_cell_length_b 10.8286(17)
_cell_length_c 11.756(2)
_cell_measurement_temperature 103(2)
_cell_volume 1131.9(3)
_computing_molecular_graphics 'ORTEP 3 for windows'
_computing_structure_refinement 'SHELXL-97 (Sheldrick, 1997)'
_computing_structure_solution 'SHELXS-97 (Sheldrick, 1990)'
_diffrn_ambient_temperature 103(2)
_diffrn_measured_fraction_theta_full 0.994
_diffrn_measured_fraction_theta_max 0.994
_diffrn_measurement_device_type
;
Saturn70 CCD (4x4 bin mode) with MicroMax-007
;
_diffrn_measurement_method dtprofit.ref
_diffrn_radiation_monochromator graphite
_diffrn_radiation_source 'fine-focus sealed tube'
_diffrn_radiation_type MoK\a
_diffrn_radiation_wavelength 0.71070
_diffrn_reflns_av_R_equivalents 0.0234
_diffrn_reflns_av_sigmaI/netI 0.0217
_diffrn_reflns_limit_h_max 11
_diffrn_reflns_limit_h_min -10
_diffrn_reflns_limit_k_max 14
_diffrn_reflns_limit_k_min -10
_diffrn_reflns_limit_l_max 15
_diffrn_reflns_limit_l_min -15
_diffrn_reflns_number 8827
_diffrn_reflns_theta_full 27.50
_diffrn_reflns_theta_max 27.50
_diffrn_reflns_theta_min 2.96
_exptl_absorpt_coefficient_mu 0.353
_exptl_absorpt_correction_T_max 0.9656
_exptl_absorpt_correction_T_min 0.9328
_exptl_absorpt_correction_type empirical
_exptl_crystal_colour yellow
_exptl_crystal_density_diffrn 1.334
_exptl_crystal_density_method 'not measured'
_exptl_crystal_description block
_exptl_crystal_F_000 476
_exptl_crystal_size_max 0.20
_exptl_crystal_size_mid 0.20
_exptl_crystal_size_min 0.10
_refine_diff_density_max 0.334
_refine_diff_density_min -0.300
_refine_diff_density_rms 0.051
_refine_ls_extinction_coef none
_refine_ls_extinction_method none
_refine_ls_goodness_of_fit_ref 1.053
_refine_ls_hydrogen_treatment none
_refine_ls_matrix_type full
_refine_ls_number_parameters 138
_refine_ls_number_reflns 2583
_refine_ls_number_restraints 0
_refine_ls_restrained_S_all 1.053
_refine_ls_R_factor_all 0.0320
_refine_ls_R_factor_gt 0.0280
_refine_ls_shift/su_max 0.000
_refine_ls_shift/su_mean 0.000
_refine_ls_structure_factor_coef Fsqd
_refine_ls_weighting_details 'calc w=1/[\s^2^(Fo^2^)+(0.0409P)^2^+0.4510P] where P=(Fo^2^+2Fc^2^)/3'
_refine_ls_weighting_scheme calc
_refine_ls_wR_factor_gt 0.0741
_refine_ls_wR_factor_ref 0.0760
_reflns_number_gt 2314
_reflns_number_total 2583
_reflns_threshold_expression >2sigma(I)
_cod_data_source_file ol062615ssi20061024_092835.cif
_cod_data_source_block 5a
_cod_depositor_comments
;
The following automatic conversions were performed:

'_symmetry_cell_setting' value 'Monoclinic' changed to 'monoclinic'
according to /home/saulius/struct/CIF-dictionaries/cif_core.dic
dictionary named 'cif_core.dic' version 2.4.1 from 2010-06-29.

Automatic conversion script
Id: cif_fix_values 1715 2011-07-08 13:25:40Z adriana 
;
_cod_original_sg_symbol_H-M P21/c
_cod_database_code 1505240

loop_
_symmetry_equiv_pos_as_xyz
'x, y, z'
'-x, y+1/2, -z+1/2'
'-x, -y, -z'
'x, -y-1/2, z-1/2'

loop_
_atom_site_label
_atom_site_type_symbol
_atom_site_fract_x
_atom_site_fract_y
_atom_site_fract_z
_atom_site_U_iso_or_equiv
_atom_site_adp_type
_atom_site_occupancy
_atom_site_symmetry_multiplicity
_atom_site_calc_flag
_atom_site_refinement_flags
C1 C 0.58792(14) 0.05306(11) 0.09192(10) 0.0122(2) Uani 1 1 d .
H1 H 0.6484 0.0885 0.1535 0.015 Uiso 1 1 calc R
C2 C 0.44063(14) 0.09284(12) 0.06788(10) 0.0118(2) Uani 1 1 d .
Si1 Si 0.32145(4) 0.20758(3) 0.14040(3) 0.01166(10) Uani 1 1 d .
C3 C 0.16284(13) 0.18633(12) 0.02928(10) 0.0122(2) Uani 1 1 d .
C4 C 0.20224(13) 0.09343(12) -0.04161(10) 0.0117(2) Uani 1 1 d .
C5 C 0.35340(13) 0.03923(12) -0.02506(10) 0.0111(2) Uani 1 1 d .
S1 S 0.06380(3) 0.05599(3) -0.14790(3) 0.01361(10) Uani 1 1 d .
C6 C -0.05370(14) 0.17066(12) -0.09994(11) 0.0136(3) Uani 1 1 d .
C7 C 0.01471(14) 0.23277(12) -0.00300(11) 0.0133(3) Uani 1 1 d .
C8 C -0.06493(15) 0.32905(13) 0.04475(11) 0.0175(3) Uani 1 1 d .
H2 H -0.0215 0.3727 0.1092 0.021 Uiso 1 1 calc R
C9 C -0.20692(15) 0.36039(14) -0.00219(12) 0.0216(3) Uani 1 1 d .
H3 H -0.2606 0.4255 0.0306 0.026 Uiso 1 1 calc R
C10 C -0.27241(16) 0.29727(14) -0.09744(13) 0.0218(3) Uani 1 1 d .
H4 H -0.3701 0.3199 -0.1282 0.026 Uiso 1 1 calc R
C11 C -0.19663(15) 0.20243(13) -0.14722(12) 0.0182(3) Uani 1 1 d .
H5 H -0.2409 0.1600 -0.2121 0.022 Uiso 1 1 calc R
C12 C 0.27419(15) 0.14800(13) 0.28209(11) 0.0172(3) Uani 1 1 d .
H6 H 0.1850 0.1909 0.3058 0.026 Uiso 1 1 calc R
H7 H 0.3591 0.1625 0.3385 0.026 Uiso 1 1 calc R
H8 H 0.2537 0.0592 0.2765 0.026 Uiso 1 1 calc R
C13 C 0.40219(15) 0.36581(13) 0.14917(12) 0.0191(3) Uani 1 1 d .
H9 H 0.4379 0.3886 0.0752 0.029 Uiso 1 1 calc R
H10 H 0.4865 0.3679 0.2077 0.029 Uiso 1 1 calc R
H11 H 0.3247 0.4244 0.1692 0.029 Uiso 1 1 calc R

loop_
_atom_site_aniso_label
_atom_site_aniso_U_11
_atom_site_aniso_U_22
_atom_site_aniso_U_33
_atom_site_aniso_U_23
_atom_site_aniso_U_13
_atom_site_aniso_U_12
C1 0.0125(6) 0.0129(6) 0.0110(6) -0.0002(5) -0.0002(4) -0.0002(5)
C2 0.0129(6) 0.0110(6) 0.0115(6) 0.0009(4) 0.0017(4) 0.0019(5)
Si1 0.01165(18) 0.01252(19) 0.01065(17) -0.00141(12) -0.00015(12) 0.00318(12)
C3 0.0112(6) 0.0144(6) 0.0112(6) 0.0019(5) 0.0011(4) 0.0015(5)
C4 0.0103(5) 0.0133(6) 0.0112(6) 0.0018(5) -0.0001(4) -0.0003(5)
C5 0.0105(5) 0.0118(6) 0.0111(6) 0.0025(4) 0.0015(4) 0.0009(4)
S1 0.01098(16) 0.01454(18) 0.01489(16) -0.00196(11) -0.00175(11) 0.00127(11)
C6 0.0119(6) 0.0140(6) 0.0151(6) 0.0017(5) 0.0025(5) 0.0006(5)
C7 0.0127(6) 0.0147(6) 0.0126(6) 0.0036(5) 0.0015(4) 0.0020(5)
C8 0.0164(6) 0.0205(7) 0.0154(6) -0.0017(5) 0.0003(5) 0.0057(5)
C9 0.0182(7) 0.0253(8) 0.0215(7) -0.0015(6) 0.0025(5) 0.0109(6)
C10 0.0137(6) 0.0270(8) 0.0244(7) 0.0034(6) -0.0013(5) 0.0074(5)
C11 0.0138(6) 0.0208(7) 0.0193(7) 0.0005(5) -0.0024(5) 0.0008(5)
C12 0.0195(6) 0.0204(7) 0.0118(6) -0.0002(5) 0.0019(5) 0.0047(5)
C13 0.0180(6) 0.0155(7) 0.0236(7) -0.0034(5) 0.0002(5) 0.0011(5)

loop_
_atom_type_symbol
_atom_type_description
_atom_type_scat_dispersion_real
_atom_type_scat_dispersion_imag
_atom_type_scat_source
C C 0.0033 0.0016 'International Tables Vol C Tables 4.2.6.8 and 6.1.1.4'
H H 0.0000 0.0000 'International Tables Vol C Tables 4.2.6.8 and 6.1.1.4'
Si Si 0.0817 0.0704 'International Tables Vol C Tables 4.2.6.8 and 6.1.1.4'
S S 0.1246 0.1234 'International Tables Vol C Tables 4.2.6.8 and 6.1.1.4'

loop_
_geom_angle_atom_site_label_1
_geom_angle_atom_site_label_2
_geom_angle_atom_site_label_3
_geom_angle
_geom_angle_site_symmetry_1
_geom_angle_site_symmetry_3
C2 C1 C5 119.69(11) . 3_655
C1 C2 C5 118.99(11) . .
C1 C2 Si1 132.06(10) . .
C5 C2 Si1 108.92(9) . .
C13 Si1 C12 112.49(6) . .
C13 Si1 C3 114.99(6) . .
C12 Si1 C3 111.86(6) . .
C13 Si1 C2 113.85(6) . .
C12 Si1 C2 110.50(6) . .
C3 Si1 C2 91.46(6) . .
C4 C3 C7 111.69(11) . .
C4 C3 Si1 107.52(9) . .
C7 C3 Si1 140.76(10) . .
C3 C4 C5 119.22(11) . .
C3 C4 S1 114.09(9) . .
C5 C4 S1 126.65(10) . .
C1 C5 C2 121.32(11) 3_655 .
C1 C5 C4 126.16(11) 3_655 .
C2 C5 C4 112.51(11) . .
C4 S1 C6 90.74(6) . .
C11 C6 C7 121.79(12) . .
C11 C6 S1 126.84(11) . .
C7 C6 S1 111.36(9) . .
C8 C7 C6 118.26(12) . .
C8 C7 C3 129.61(12) . .
C6 C7 C3 112.10(11) . .
C9 C8 C7 119.88(13) . .
C8 C9 C10 120.80(13) . .
C11 C10 C9 120.86(13) . .
C10 C11 C6 118.40(13) . .

loop_
_geom_bond_atom_site_label_1
_geom_bond_atom_site_label_2
_geom_bond_distance
_geom_bond_site_symmetry_2
C1 C2 1.3907(17) .
C1 C5 1.3975(17) 3_655
C2 C5 1.4165(17) .
C2 Si1 1.8810(13) .
Si1 C13 1.8584(14) .
Si1 C12 1.8642(14) .
Si1 C3 1.8652(13) .
C3 C4 1.3691(18) .
C3 C7 1.4372(17) .
C4 C5 1.4695(16) .
C4 S1 1.7365(13) .
C5 C1 1.3975(17) 3_655
S1 C6 1.7456(13) .
C6 C11 1.3943(18) .
C6 C7 1.4204(18) .
C7 C8 1.4025(18) .
C8 C9 1.3844(18) .
C9 C10 1.401(2) .
C10 C11 1.383(2) .

loop_
_geom_torsion_atom_site_label_1
_geom_torsion_atom_site_label_2
_geom_torsion_atom_site_label_3
_geom_torsion_atom_site_label_4
_geom_torsion
_geom_torsion_site_symmetry_1
_geom_torsion_site_symmetry_4
C5 C1 C2 C5 -0.5(2) 3_655 .
C5 C1 C2 Si1 177.08(10) 3_655 .
C1 C2 Si1 C13 58.73(14) . .
C5 C2 Si1 C13 -123.48(9) . .
C1 C2 Si1 C12 -68.99(14) . .
C5 C2 Si1 C12 108.80(10) . .
C1 C2 Si1 C3 176.99(13) . .
C5 C2 Si1 C3 -5.22(9) . .
C13 Si1 C3 C4 122.77(10) . .
C12 Si1 C3 C4 -107.32(10) . .
C2 Si1 C3 C4 5.50(10) . .
C13 Si1 C3 C7 -59.51(16) . .
C12 Si1 C3 C7 70.40(16) . .
C2 Si1 C3 C7 -176.78(15) . .
C7 C3 C4 C5 176.81(11) . .
Si1 C3 C4 C5 -4.75(14) . .
C7 C3 C4 S1 -0.97(14) . .
Si1 C3 C4 S1 177.48(6) . .
C1 C2 C5 C1 0.5(2) . 3_655
Si1 C2 C5 C1 -177.58(10) . 3_655
C1 C2 C5 C4 -178.26(11) . .
Si1 C2 C5 C4 3.61(13) . .
C3 C4 C5 C1 -177.95(12) . 3_655
S1 C4 C5 C1 -0.47(19) . 3_655
C3 C4 C5 C2 0.79(17) . .
S1 C4 C5 C2 178.26(9) . .
C3 C4 S1 C6 1.19(11) . .
C5 C4 S1 C6 -176.40(11) . .
C4 S1 C6 C11 178.44(13) . .
C4 S1 C6 C7 -1.07(10) . .
C11 C6 C7 C8 -0.48(19) . .
S1 C6 C7 C8 179.06(10) . .
C11 C6 C7 C3 -178.80(12) . .
S1 C6 C7 C3 0.74(14) . .
C4 C3 C7 C8 -177.94(13) . .
Si1 C3 C7 C8 4.4(2) . .
C4 C3 C7 C6 0.14(16) . .
Si1 C3 C7 C6 -177.52(12) . .
C6 C7 C8 C9 0.6(2) . .
C3 C7 C8 C9 178.54(13) . .
C7 C8 C9 C10 -0.2(2) . .
C8 C9 C10 C11 -0.3(2) . .
C9 C10 C11 C6 0.3(2) . .
C7 C6 C11 C10 0.0(2) . .
S1 C6 C11 C10 -179.43(11) . .
